data_4020398
loop_
_publ_author_name
'Weixiang Dai'
'Jeffrey L. Petersen'
'Kung K. Wang'

_publ_section_title
;
 Synthesis of Indeno-Fused Derivatives of Quinolizinium Salts,
 Imidazo[1,2-a]pyridine, Pyrido[1,2-a]indole,
 and 4H-Quinolizin-4-one via Benzannulated Enyne-Allenes
;
_journal_name_full 'Journal of Organic Chemistry'
_journal_page_first 6647
_journal_page_last 6652
_journal_paper_doi 10.1021/jo0505730
_journal_volume 70
_journal_year 2005
_chemical_formula_sum 'C22 H15 N O'
_chemical_formula_weight 309.35
_space_group_IT_number 14
_symmetry_cell_setting monoclinic
_symmetry_space_group_name_Hall '-P 2ybc'
_symmetry_space_group_name_H-M 'P 1 21/c 1'
_cell_angle_alpha 90.00
_cell_angle_beta 91.058(2)
_cell_angle_gamma 90.00
_cell_formula_units_Z 4
_cell_length_a 9.2246(8)
_cell_length_b 11.6340(11)
_cell_length_c 14.7700(14)
_cell_measurement_temperature 295(2)
_cell_volume 1584.8(3)
_diffrn_ambient_temperature 295(2)
_exptl_crystal_density_diffrn 1.297
_cod_original_sg_symbol_H-M 'P 21/c'
_cod_database_code 4020398

loop_
_symmetry_equiv_pos_as_xyz
'x, y, z'
'-x, y+1/2, -z+1/2'
'-x, -y, -z'
'x, -y-1/2, z-1/2'

loop_
_atom_site_label
_atom_site_type_symbol
_atom_site_fract_x
_atom_site_fract_y
_atom_site_fract_z
_atom_site_U_iso_or_equiv
_atom_site_adp_type
_atom_site_occupancy
_atom_site_symmetry_multiplicity
_atom_site_calc_flag
_atom_site_refinement_flags
_atom_site_disorder_assembly
_atom_site_disorder_group
O1 O 0.48032(19) -0.17319(15) 1.14977(12) 0.0906(6) Uani 1 1 d . . .
N1 N 0.38556(17) -0.00646(15) 1.09190(11) 0.0564(5) Uani 1 1 d . . .
C1 C 0.3102(2) -0.07308(19) 1.02925(15) 0.0604(6) Uani 1 1 d . . .
H1 H 0.3230 -0.1524 1.0291 0.072 Uiso 1 1 calc R . .
C2 C 0.2197(2) -0.02480(19) 0.96918(14) 0.0564(6) Uani 1 1 d . . .
C3 C 0.1248(2) -0.0804(2) 0.89864(16) 0.0703(7) Uani 1 1 d . . .
H3A H 0.1820 -0.1192 0.8534 0.084 Uiso 1 1 calc R . .
H3B H 0.0591 -0.1353 0.9255 0.084 Uiso 1 1 calc R . .
C4 C 0.0440(2) 0.0192(2) 0.85853(15) 0.0635(6) Uani 1 1 d . . .
C5 C -0.0650(3) 0.0173(3) 0.79292(17) 0.0785(8) Uani 1 1 d . . .
H5 H -0.0943 -0.0515 0.7663 0.094 Uiso 1 1 calc R . .
C6 C -0.1293(3) 0.1201(3) 0.76776(17) 0.0867(9) Uani 1 1 d . . .
H6 H -0.2026 0.1202 0.7237 0.104 Uiso 1 1 calc R . .
C7 C -0.0865(3) 0.2224(3) 0.80689(17) 0.0817(8) Uani 1 1 d . . .
H7 H -0.1320 0.2904 0.7894 0.098 Uiso 1 1 calc R . .
C8 C 0.0225(2) 0.2252(2) 0.87135(16) 0.0692(7) Uani 1 1 d . . .
H8 H 0.0519 0.2945 0.8971 0.083 Uiso 1 1 calc R . .
C9 C 0.0883(2) 0.1225(2) 0.89762(14) 0.0586(6) Uani 1 1 d . . .
C10 C 0.1993(2) 0.09714(19) 0.96732(14) 0.0560(6) Uani 1 1 d . . .
C11 C 0.2740(2) 0.16539(19) 1.02686(14) 0.0541(5) Uani 1 1 d . . .
C12 C 0.3698(2) 0.11315(18) 1.09262(14) 0.0548(5) Uani 1 1 d . . .
C13 C 0.4456(2) 0.1736(2) 1.15843(15) 0.0665(6) Uani 1 1 d . . .
H13 H 0.4395 0.2533 1.1598 0.080 Uiso 1 1 calc R . .
C14 C 0.5306(2) 0.1171(2) 1.22250(17) 0.0765(7) Uani 1 1 d . . .
H14 H 0.5781 0.1593 1.2675 0.092 Uiso 1 1 calc R . .
C15 C 0.5459(2) 0.0015(2) 1.22079(17) 0.0750(7) Uani 1 1 d . . .
H15 H 0.6059 -0.0334 1.2640 0.090 Uiso 1 1 calc R . .
C16 C 0.4752(2) -0.0673(2) 1.15665(16) 0.0673(7) Uani 1 1 d . . .
C17 C 0.2595(2) 0.29371(18) 1.02618(15) 0.0545(5) Uani 1 1 d . . .
C18 C 0.1733(2) 0.34941(19) 1.08706(16) 0.0676(6) Uani 1 1 d . . .
H18 H 0.1247 0.3072 1.1305 0.081 Uiso 1 1 calc R . .
C19 C 0.1583(3) 0.4672(2) 1.08433(19) 0.0818(8) Uani 1 1 d . . .
H19 H 0.0992 0.5040 1.1256 0.098 Uiso 1 1 calc R . .
C20 C 0.2298(3) 0.5298(2) 1.0213(2) 0.0870(8) Uani 1 1 d . . .
H20 H 0.2196 0.6093 1.0197 0.104 Uiso 1 1 calc R . .
C21 C 0.3162(3) 0.4760(2) 0.9605(2) 0.0847(8) Uani 1 1 d . . .
H21 H 0.3654 0.5189 0.9177 0.102 Uiso 1 1 calc R . .
C22 C 0.3307(2) 0.3577(2) 0.96246(17) 0.0721(7) Uani 1 1 d . . .
H22 H 0.3889 0.3212 0.9205 0.087 Uiso 1 1 calc R . .

loop_
_atom_site_aniso_label
_atom_site_aniso_U_11
_atom_site_aniso_U_22
_atom_site_aniso_U_33
_atom_site_aniso_U_23
_atom_site_aniso_U_13
_atom_site_aniso_U_12
O1 0.1060(13) 0.0616(12) 0.1044(14) 0.0150(10) 0.0074(11) 0.0201(10)
N1 0.0600(10) 0.0515(12) 0.0581(11) -0.0007(9) 0.0071(9) 0.0027(9)
C1 0.0662(13) 0.0468(13) 0.0687(15) -0.0080(12) 0.0150(13) -0.0023(11)
C2 0.0609(12) 0.0515(14) 0.0572(14) -0.0077(11) 0.0115(12) -0.0057(11)
C3 0.0698(14) 0.0686(17) 0.0731(16) -0.0192(13) 0.0159(13) -0.0124(12)
C4 0.0576(12) 0.0772(18) 0.0558(14) -0.0087(13) 0.0091(12) -0.0096(12)
C5 0.0694(15) 0.105(2) 0.0619(16) -0.0204(15) 0.0075(14) -0.0144(15)
C6 0.0644(15) 0.138(3) 0.0576(16) -0.0023(18) -0.0052(13) -0.0107(17)
C7 0.0746(16) 0.102(2) 0.0679(17) 0.0100(15) -0.0076(14) -0.0041(15)
C8 0.0687(14) 0.0734(18) 0.0651(14) 0.0068(13) -0.0060(12) -0.0037(13)
C9 0.0544(12) 0.0698(17) 0.0515(13) -0.0042(12) 0.0043(11) -0.0085(12)
C10 0.0550(12) 0.0558(15) 0.0574(13) -0.0025(11) 0.0097(11) -0.0046(11)
C11 0.0526(11) 0.0504(13) 0.0595(13) -0.0022(11) 0.0054(10) -0.0013(10)
C12 0.0567(11) 0.0474(14) 0.0606(13) -0.0031(11) 0.0063(11) 0.0023(10)
C13 0.0677(13) 0.0560(15) 0.0755(16) -0.0101(13) -0.0088(13) 0.0038(12)
C14 0.0680(14) 0.088(2) 0.0728(17) -0.0134(15) -0.0091(13) 0.0098(14)
C15 0.0709(15) 0.083(2) 0.0711(16) 0.0046(15) -0.0018(13) 0.0143(14)
C16 0.0673(14) 0.0633(17) 0.0717(17) 0.0083(14) 0.0120(13) 0.0133(13)
C17 0.0539(11) 0.0455(13) 0.0641(13) -0.0045(11) 0.0004(11) 0.0002(10)
C18 0.0728(14) 0.0546(16) 0.0758(16) -0.0047(13) 0.0102(13) 0.0015(12)
C19 0.0919(17) 0.0585(17) 0.095(2) -0.0102(15) 0.0162(16) 0.0144(14)
C20 0.0977(19) 0.0465(15) 0.117(2) -0.0005(16) 0.0071(18) 0.0114(14)
C21 0.0858(17) 0.0568(18) 0.112(2) 0.0154(16) 0.0177(16) -0.0008(14)
C22 0.0740(14) 0.0565(16) 0.0864(17) 0.0000(13) 0.0179(13) 0.0010(12)

loop_
_geom_bond_atom_site_label_1
_geom_bond_atom_site_label_2
_geom_bond_distance
_geom_bond_site_symmetry_2
_geom_bond_publ_flag
O1 C16 1.237(3) . ?
N1 C1 1.384(3) . ?
N1 C12 1.399(3) . ?
N1 C16 1.439(3) . ?
C1 C2 1.332(3) . ?
C2 C10 1.431(3) . ?
C2 C3 1.496(3) . ?
C3 C4 1.495(3) . ?
C4 C5 1.384(3) . ?
C4 C9 1.391(3) . ?
C5 C6 1.383(4) . ?
C6 C7 1.378(4) . ?
C7 C8 1.372(3) . ?
C8 C9 1.391(3) . ?
C9 C10 1.469(3) . ?
C10 C11 1.363(3) . ?
C11 C12 1.436(3) . ?
C11 C17 1.499(3) . ?
C12 C13 1.379(3) . ?
C13 C14 1.384(3) . ?
C14 C15 1.352(3) . ?
C15 C16 1.393(3) . ?
C17 C18 1.373(3) . ?
C17 C22 1.377(3) . ?
C18 C19 1.378(3) . ?
C19 C20 1.362(3) . ?
C20 C21 1.364(3) . ?
C21 C22 1.383(3) . ?

loop_
_cod_related_entry_id
_cod_related_entry_database
_cod_related_entry_code
1 ChemSpider 9613150
